data_7062432
loop_
_publ_author_name
'Klongdee, Fatima'
'Sasada, Yuto'
'Nakano, Motohiro'
'Chainok, Kittipong'
'Youngme, Sujittra'
'Boonmak, Jaursup'

_publ_section_title
;
 Synthesis, X-ray structures, and magnetic properties of seven polynuclear
 Cu(ii) complexes containing pyrazole-3,5-dicarboxylate with various
 ancillary ligands
;
_journal_issue 20
_journal_name_full 'New Journal of Chemistry'
_journal_page_first 9669
_journal_page_last 9680
_journal_paper_doi 10.1039/D3NJ00821E
_journal_volume 47
_journal_year 2023
_chemical_formula_sum 'C32 H20 Cu4 N16 Na4 O18'
_chemical_formula_weight 1262.76
_space_group_crystal_system tetragonal
_space_group_IT_number 88
_space_group_name_Hall '-I 4ad'
_space_group_name_H-M_alt 'I 41/a :2'
_atom_sites_solution_hydrogens geom
_audit_creation_method SHELXL-2014/7
_audit_update_record
;
2023-04-18 deposited with the CCDC.	2023-04-18 downloaded from the CCDC.
;
_cell_angle_alpha 90
_cell_angle_beta 90
_cell_angle_gamma 90
_cell_formula_units_Z 4
_cell_length_a 11.90320(10)
_cell_length_b 11.90320(10)
_cell_length_c 41.3061(7)
_cell_measurement_reflns_used 9913
_cell_measurement_temperature 296(2)
_cell_measurement_theta_max 26.8285
_cell_measurement_theta_min 2.6135
_cell_volume 5852.50(12)
_computing_cell_refinement 'SAINT v8.34A (Bruker, 2013)'
_computing_data_collection BrukerAPEX2
_computing_data_reduction 'SAINT v8.34A (Bruker, 2013)'
_computing_molecular_graphics SHELXL
_computing_publication_material SHELXL
_computing_structure_refinement 'SHELXL-2014/7 (Sheldrick, 2014)'
_computing_structure_solution 'SHELXL-2014/7 (Sheldrick, 2014)'
_diffrn_ambient_temperature 296(2)
_diffrn_measured_fraction_theta_full 0.998
_diffrn_measured_fraction_theta_max 0.998
_diffrn_measurement_device_type 'Bruker D8 QUEST CMOS'
_diffrn_measurement_method '\f and \w scans'
_diffrn_radiation_type MoK\a
_diffrn_radiation_wavelength 0.71073
_diffrn_reflns_av_R_equivalents 0.0640
_diffrn_reflns_av_unetI/netI 0.0424
_diffrn_reflns_Laue_measured_fraction_full 0.998
_diffrn_reflns_Laue_measured_fraction_max 0.998
_diffrn_reflns_limit_h_max 14
_diffrn_reflns_limit_h_min -14
_diffrn_reflns_limit_k_max 14
_diffrn_reflns_limit_k_min -13
_diffrn_reflns_limit_l_max 44
_diffrn_reflns_limit_l_min -50
_diffrn_reflns_number 3109
_diffrn_reflns_point_group_measured_fraction_full 0.998
_diffrn_reflns_point_group_measured_fraction_max 0.998
_diffrn_reflns_theta_full 25.242
_diffrn_reflns_theta_max 26.730
_diffrn_reflns_theta_min 3.122
_diffrn_source 'sealed x-ray tube'
_exptl_absorpt_coefficient_mu 1.535
_exptl_absorpt_correction_T_max 0.7455
_exptl_absorpt_correction_T_min 0.5645
_exptl_absorpt_correction_type multi-scan
_exptl_absorpt_process_details SADABS-2016/2
_exptl_crystal_colour blue
_exptl_crystal_density_diffrn 1.433
_exptl_crystal_description block
_exptl_crystal_F_000 2512
_exptl_crystal_preparation 'Magnetic properties'
_exptl_crystal_size_max 0.16
_exptl_crystal_size_mid 0.12
_exptl_crystal_size_min 0.1
_refine_diff_density_max 1.107
_refine_diff_density_min -0.494
_refine_diff_density_rms 0.108
_refine_ls_extinction_method none
_refine_ls_goodness_of_fit_ref 1.080
_refine_ls_hydrogen_treatment constr
_refine_ls_matrix_type full
_refine_ls_number_parameters 177
_refine_ls_number_reflns 3109
_refine_ls_number_restraints 136
_refine_ls_restrained_S_all 1.078
_refine_ls_R_factor_all 0.0725
_refine_ls_R_factor_gt 0.0588
_refine_ls_shift/su_max 0.001
_refine_ls_shift/su_mean 0.000
_refine_ls_structure_factor_coef Fsqd
_refine_ls_weighting_details 'w=1/[\s^2^(Fo^2^)+(0.1093P)^2^+17.2151P] where P=(Fo^2^+2Fc^2^)/3'
_refine_ls_weighting_scheme calc
_refine_ls_wR_factor_gt 0.1846
_refine_ls_wR_factor_ref 0.1926
_reflns_Friedel_coverage 0.000
_reflns_number_gt 2466
_reflns_number_total 3109
_reflns_threshold_expression 'I > 2\s(I)'
_cod_data_source_file d3nj00821e2.cif
_cod_data_source_block compound3
_cod_depositor_comments 'Adding full bibliography for 7062429--7062435.cif.'
_cod_original_cell_volume 5852.50(14)
_cod_original_sg_symbol_H-M 'I 41/a'
_cod_database_code 7062432
_shelx_shelxl_version_number 2014/7
_shelx_space_group_comment
;
The symmetry employed for this shelxl refinement is uniquely defined
by the following loop, which should always be used as a source of
symmetry information in preference to the above space-group names.
They are only intended as comments.
;
_shelx_estimated_absorpt_t_min 0.790
_shelx_estimated_absorpt_t_max 1.550

loop_
_space_group_symop_operation_xyz
'x, y, z'
'-x+1/2, -y, z+1/2'
'-y+3/4, x+1/4, z+1/4'
'y+3/4, -x+3/4, z+3/4'
'x+1/2, y+1/2, z+1/2'
'-x+1, -y+1/2, z+1'
'-y+5/4, x+3/4, z+3/4'
'y+5/4, -x+5/4, z+5/4'
'-x, -y, -z'
'x-1/2, y, -z-1/2'
'y-3/4, -x-1/4, -z-1/4'
'-y-3/4, x-3/4, -z-3/4'
'-x+1/2, -y+1/2, -z+1/2'
'x, y+1/2, -z'
'y-1/4, -x+1/4, -z+1/4'
'-y-1/4, x-1/4, -z-1/4'

loop_
_atom_site_label
_atom_site_type_symbol
_atom_site_fract_x
_atom_site_fract_y
_atom_site_fract_z
_atom_site_U_iso_or_equiv
_atom_site_adp_type
_atom_site_occupancy
_atom_site_site_symmetry_order
_atom_site_calc_flag
_atom_site_refinement_flags_posn
_atom_site_refinement_flags_adp
_atom_site_refinement_flags_occupancy
_atom_site_disorder_assembly
_atom_site_disorder_group
Cu1 Cu 0.57695(5) 0.39562(4) 0.41276(2) 0.0350(2) Uani 1 1 d . . . A 1
Na1 Na 0.8889(7) 0.2051(10) 0.5126(2) 0.151(4) Uani 0.5 1 d . U P A 1
Na1A Na 0.7795(8) 0.0421(9) 0.5165(3) 0.163(5) Uani 0.5 1 d . . P B 2
O1 O 0.6076(3) 0.3640(3) 0.45965(8) 0.0536(10) Uani 1 1 d . U . A 1
O2 O 0.6988(4) 0.2461(4) 0.49183(9) 0.0756(14) Uani 1 1 d . U . A 1
O3 O 0.7592(3) 0.0105(3) 0.34634(9) 0.0525(9) Uani 1 1 d . U . A 1
O4 O 0.8796(4) -0.0420(4) 0.38488(13) 0.0756(13) Uani 1 1 d . U . A 1
O5 O 1.0000 0.2500 0.4637(3) 0.129(3) Uani 1 2 d S TU P A 1
N1 N 0.6457(3) 0.2456(3) 0.40811(8) 0.0341(8) Uani 1 1 d . U . A 1
N2 N 0.6807(3) 0.1786(3) 0.38398(9) 0.0331(7) Uani 1 1 d . U . A 1
N3 N 0.4834(3) 0.5252(3) 0.42462(9) 0.0382(8) Uani 1 1 d . U . A 1
N4 N 0.3902(4) 0.6455(4) 0.45391(11) 0.0551(11) Uani 1 1 d . U . A 1
H4 H 0.3623 0.6778 0.4707 0.066 Uiso 1 1 calc R U . A 1
C1 C 0.6656(5) 0.2762(5) 0.46484(11) 0.0515(12) Uani 1 1 d . U . A 1
C2 C 0.6941(4) 0.2103(4) 0.43564(11) 0.0380(9) Uani 1 1 d . U . A 1
C3 C 0.7625(4) 0.1188(4) 0.42943(12) 0.0409(10) Uani 1 1 d . U . A 1
H3 H 0.8062 0.0783 0.4440 0.049 Uiso 1 1 calc R U . A 1
C4 C 0.7508(4) 0.1018(4) 0.39656(11) 0.0367(9) Uani 1 1 d . U . A 1
C5 C 0.8001(4) 0.0170(4) 0.37421(14) 0.0488(11) Uani 1 1 d . U . A 1
C6 C 0.4531(4) 0.5532(5) 0.45371(12) 0.0480(11) Uani 1 1 d . U . A 1
H6 H 0.4730 0.5134 0.4722 0.058 Uiso 1 1 calc R U . A 1
C7 C 0.3783(5) 0.6789(5) 0.42300(14) 0.0529(12) Uani 1 1 d . U . A 1
H7 H 0.3393 0.7417 0.4157 0.063 Uiso 1 1 calc R U . A 1
C8 C 0.4343(4) 0.6032(4) 0.40457(14) 0.0469(11) Uani 1 1 d . U . A 1
H8 H 0.4388 0.6038 0.3821 0.056 Uiso 1 1 calc R U . A 1

loop_
_atom_site_aniso_label
_atom_site_aniso_U_11
_atom_site_aniso_U_22
_atom_site_aniso_U_33
_atom_site_aniso_U_23
_atom_site_aniso_U_13
_atom_site_aniso_U_12
Cu1 0.0413(4) 0.0386(3) 0.0252(3) -0.0046(2) -0.0051(2) 0.0096(2)
Na1 0.103(5) 0.203(10) 0.147(8) 0.071(7) 0.012(5) 0.059(6)
Na1A 0.125(7) 0.152(8) 0.212(11) 0.106(8) 0.020(7) 0.023(6)
O1 0.073(2) 0.060(2) 0.0281(16) -0.0069(15) -0.0063(16) 0.0324(18)
O2 0.109(3) 0.089(3) 0.0287(18) -0.0054(19) -0.0108(19) 0.058(3)
O3 0.067(2) 0.0449(19) 0.0455(19) -0.0110(16) 0.0101(17) 0.0070(17)
O4 0.071(3) 0.070(3) 0.087(3) -0.012(2) 0.002(2) 0.037(2)
O5 0.091(6) 0.148(9) 0.147(9) 0.000 0.000 -0.014(6)
N1 0.0408(19) 0.0397(19) 0.0217(16) -0.0036(14) -0.0001(13) 0.0061(14)
N2 0.0348(18) 0.0352(18) 0.0294(17) -0.0036(14) 0.0046(14) 0.0020(14)
N3 0.0409(19) 0.041(2) 0.0325(18) -0.0049(15) -0.0056(15) 0.0090(15)
N4 0.064(3) 0.058(3) 0.044(2) -0.0114(19) 0.005(2) 0.024(2)
C1 0.067(3) 0.060(3) 0.028(2) -0.005(2) -0.003(2) 0.025(2)
C2 0.042(2) 0.042(2) 0.030(2) -0.0004(17) -0.0047(17) 0.0112(18)
C3 0.040(2) 0.047(2) 0.036(2) 0.0007(18) -0.0014(18) 0.0120(18)
C4 0.037(2) 0.039(2) 0.034(2) -0.0022(17) 0.0053(17) 0.0051(17)
C5 0.050(3) 0.044(2) 0.053(3) -0.002(2) 0.014(2) 0.010(2)
C6 0.055(3) 0.057(3) 0.032(2) -0.005(2) -0.006(2) 0.018(2)
C7 0.060(3) 0.048(3) 0.051(3) 0.002(2) 0.000(2) 0.018(2)
C8 0.057(3) 0.045(3) 0.038(2) 0.0055(19) 0.001(2) 0.013(2)

loop_
_atom_type_symbol
_atom_type_description
_atom_type_scat_dispersion_real
_atom_type_scat_dispersion_imag
_atom_type_scat_source
C C 0.0033 0.0016 'International Tables Vol C Tables 4.2.6.8 and 6.1.1.4'
H H 0.0000 0.0000 'International Tables Vol C Tables 4.2.6.8 and 6.1.1.4'
N N 0.0061 0.0033 'International Tables Vol C Tables 4.2.6.8 and 6.1.1.4'
O O 0.0106 0.0060 'International Tables Vol C Tables 4.2.6.8 and 6.1.1.4'
Na Na 0.0362 0.0249 'International Tables Vol C Tables 4.2.6.8 and 6.1.1.4'
Cu Cu 0.3201 1.2651 'International Tables Vol C Tables 4.2.6.8 and 6.1.1.4'

loop_
_geom_angle_atom_site_label_1
_geom_angle_atom_site_label_2
_geom_angle_atom_site_label_3
_geom_angle
_geom_angle_site_symmetry_1
_geom_angle_site_symmetry_3
_geom_angle_publ_flag
N3 Cu1 N1 165.85(17) . . ?
N3 Cu1 N2 93.38(16) . 16_656 ?
N1 Cu1 N2 96.30(15) . 16_656 ?
N3 Cu1 O1 90.58(15) . . ?
N1 Cu1 O1 81.28(14) . . ?
N2 Cu1 O1 171.35(16) 16_656 . ?
N3 Cu1 O3 93.10(15) . 16_656 ?
N1 Cu1 O3 99.26(15) . 16_656 ?
N2 Cu1 O3 75.77(13) 16_656 16_656 ?
O1 Cu1 O3 96.35(16) . 16_656 ?
O2 Na1 O5 99.4(3) . . ?
O2 Na1 Na1 140.9(6) . 6_654 ?
O5 Na1 Na1 54.8(3) . 6_654 ?
C1 O1 Cu1 114.6(3) . . ?
C1 O2 Na1 131.6(5) . . ?
C5 O3 Cu1 108.3(3) . 11_666 ?
Na1 O5 Na1 70.5(6) . 6_654 ?
C2 N1 N2 108.0(4) . . ?
C2 N1 Cu1 112.3(3) . . ?
N2 N1 Cu1 137.6(3) . . ?
N1 N2 C4 108.1(4) . . ?
N1 N2 Cu1 132.8(3) . 11_666 ?
C4 N2 Cu1 119.1(3) . 11_666 ?
C6 N3 C8 105.5(4) . . ?
C6 N3 Cu1 126.1(3) . . ?
C8 N3 Cu1 128.4(3) . . ?
C6 N4 C7 107.3(4) . . ?
C6 N4 H4 126.3 . . ?
C7 N4 H4 126.3 . . ?
O2 C1 O1 124.4(5) . . ?
O2 C1 C2 120.5(4) . . ?
O1 C1 C2 115.1(4) . . ?
N1 C2 C3 110.0(4) . . ?
N1 C2 C1 115.2(4) . . ?
C3 C2 C1 134.8(4) . . ?
C4 C3 C2 103.8(4) . . ?
C4 C3 H3 128.1 . . ?
C2 C3 H3 128.1 . . ?
N2 C4 C3 110.1(4) . . ?
N2 C4 C5 117.8(4) . . ?
C3 C4 C5 132.1(4) . . ?
O3 C5 O4 125.5(5) . . ?
O3 C5 C4 117.3(5) . . ?
O4 C5 C4 117.2(5) . . ?
N3 C6 N4 112.0(4) . . ?
N3 C6 H6 124.0 . . ?
N4 C6 H6 124.0 . . ?
N4 C7 C8 106.5(5) . . ?
N4 C7 H7 126.7 . . ?
C8 C7 H7 126.7 . . ?
C7 C8 N3 108.7(5) . . ?
C7 C8 H8 125.7 . . ?
N3 C8 H8 125.7 . . ?

loop_
_geom_bond_atom_site_label_1
_geom_bond_atom_site_label_2
_geom_bond_distance
_geom_bond_site_symmetry_2
_geom_bond_publ_flag
Cu1 N3 1.965(4) . ?
Cu1 N1 1.974(4) . ?
Cu1 N2 1.976(4) 16_656 ?
Cu1 O1 2.007(3) . ?
Cu1 O3 2.390(4) 16_656 ?
Na1 O2 2.468(9) . ?
Na1 O5 2.472(13) . ?
Na1 Na1 2.85(2) 6_654 ?
O1 C1 1.269(6) . ?
O2 C1 1.237(6) . ?
O3 C5 1.252(7) . ?
O3 Cu1 2.389(4) 11_666 ?
O4 C5 1.258(7) . ?
O5 Na1 2.472(13) 6_654 ?
N1 C2 1.342(5) . ?
N1 N2 1.343(5) . ?
N2 C4 1.343(6) . ?
N2 Cu1 1.976(4) 11_666 ?
N3 C6 1.298(6) . ?
N3 C8 1.374(6) . ?
N4 C6 1.329(7) . ?
N4 C7 1.345(7) . ?
N4 H4 0.8600 . ?
C1 C2 1.479(6) . ?
C2 C3 1.384(6) . ?
C3 C4 1.380(7) . ?
C3 H3 0.9300 . ?
C4 C5 1.489(7) . ?
C6 H6 0.9300 . ?
C7 C8 1.356(7) . ?
C7 H7 0.9300 . ?
C8 H8 0.9300 . ?
